data_7233795
loop_
_publ_author_name
'Weizhao Cai'
'Jiangang He'
'Wei Li'
'Andrzej Katrusiak'

_publ_section_title
;
 Anomalous compression of a weakly CH...O bonded nonlinear optical
 molecular crystal
;
_journal_name_full 'Journal of Materials Chemistry C'
_journal_page_first 6471
_journal_page_last 6476
_journal_paper_doi 10.1039/C4TC00654B
_journal_volume 2
_journal_year 2014
_chemical_formula_moiety 'C6 H6 N2 O3'
_chemical_formula_sum 'C6 H6 N2 O3'
_chemical_formula_weight 154.13
_chemical_name_common 3-methyl-4-nitropyridineN-oxide
_space_group_IT_number 19
_space_group_name_Hall 'P 2ac 2ab'
_space_group_name_H-M_alt 'P 21 21 21'
_symmetry_cell_setting orthorhombic
_symmetry_space_group_name_Hall 'P 2ac 2ab'
_symmetry_space_group_name_H-M 'P 21 21 21'
_atom_sites_solution_hydrogens geom
_atom_sites_solution_primary direct
_atom_sites_solution_secondary difmap
_cell_angle_alpha 90.00
_cell_angle_beta 90.00
_cell_angle_gamma 90.00
_cell_formula_units_Z 4
_cell_length_a 21.148(5)
_cell_length_b 6.121(5)
_cell_length_c 5.1082(12)
_cell_measurement_pressure 340000
_cell_measurement_temperature 296(2)
_cell_volume 661.2(6)
_computing_structure_refinement 'SHELXL-97 (Sheldrick, 1997)'
_computing_structure_solution 'SHELXS-97 (Sheldrick, 1990)'
_diffrn_ambient_temperature 296(2)
_diffrn_measured_fraction_theta_full 0.274
_diffrn_measured_fraction_theta_max 0.274
_diffrn_measurement_device_type 'Oxford Diffraction Xcalibur Eos'
_diffrn_measurement_method
;HP omega scans - for more details see:
A. Budzianowski, A. Katrusiak in High-Pressure Crystallography
(Eds.: A. Katrusiak, P. F. McMillan),
Dordrecht: Kluwer Acad. Publ., 2004 pp.157-168
;
_diffrn_radiation_monochromator graphite
_diffrn_radiation_source 'fine-focus sealed tube'
_diffrn_radiation_type MoK\a
_diffrn_radiation_wavelength 0.71073
_diffrn_reflns_av_R_equivalents 0.0715
_diffrn_reflns_av_sigmaI/netI 0.0405
_diffrn_reflns_limit_h_max 26
_diffrn_reflns_limit_h_min -26
_diffrn_reflns_limit_k_max 1
_diffrn_reflns_limit_k_min -1
_diffrn_reflns_limit_l_max 6
_diffrn_reflns_limit_l_min -6
_diffrn_reflns_number 2514
_diffrn_reflns_theta_full 27.16
_diffrn_reflns_theta_max 27.16
_diffrn_reflns_theta_min 3.85
_exptl_absorpt_coefficient_mu 0.127
_exptl_absorpt_correction_T_max 0.9283
_exptl_absorpt_correction_T_min 0.5709
_exptl_absorpt_correction_type analytical
_exptl_absorpt_process_details
;
Katrusiak, A. (2003). REDSHABS - Program for correcting
reflections intensities for DAC absorption, gasket shadowing
and sample crystal absorption. Adam Mickiewicz University, Pozna\'n.
Katrusiak, A. (2004). Z. Kristallogr. 219, 461-467
;
_exptl_crystal_colour 'light yellow'
_exptl_crystal_density_diffrn 1.548
_exptl_crystal_density_method 'not measured'
_exptl_crystal_description block
_exptl_crystal_F_000 320
_exptl_crystal_size_max 0.37
_exptl_crystal_size_mid 0.28
_exptl_crystal_size_min 0.15
_refine_diff_density_max 0.080
_refine_diff_density_min -0.064
_refine_diff_density_rms 0.019
_refine_ls_abs_structure_details 'Flack H D (1983), Acta Cryst. A39, 876-881'
_refine_ls_abs_structure_Flack 4(7)
_refine_ls_extinction_coef 0.072(14)
_refine_ls_extinction_expression Fc^*^=kFc[1+0.001xFc^2^\l^3^/sin(2\q)]^-1/4^
_refine_ls_extinction_method SHELXL
_refine_ls_goodness_of_fit_ref 1.203
_refine_ls_hydrogen_treatment constr
_refine_ls_matrix_type full
_refine_ls_number_parameters 101
_refine_ls_number_reflns 349
_refine_ls_number_restraints 78
_refine_ls_restrained_S_all 1.118
_refine_ls_R_factor_all 0.0697
_refine_ls_R_factor_gt 0.0512
_refine_ls_shift/su_max 0.000
_refine_ls_shift/su_mean 0.000
_refine_ls_structure_factor_coef Fsqd
_refine_ls_weighting_details 'calc w=1/[\s^2^(Fo^2^)+(0.0437P)^2^+0.1778P] where P=(Fo^2^+2Fc^2^)/3'
_refine_ls_weighting_scheme calc
_refine_ls_wR_factor_gt 0.1003
_refine_ls_wR_factor_ref 0.1104
_reflns_number_gt 282
_reflns_number_total 349
_reflns_threshold_expression >2sigma(I)
_cod_data_source_file 1000008.cif
_cod_data_source_block PCOD1000008
_cod_depositor_comments
;
The following automatic conversions were performed:

data item '_symmetry_cell_setting' value 'Orthorhombic' was changed
to 'orthorhombic' in accordance with the built-in table derived from
the CIF Core dictionary named 'cif_core.dic' version 2.4.5 last
updated on 2014-11-21.

Automatic conversion script
Id: cif_fix_values 6909 2019-04-08 15:41:33Z antanas 
;
_cod_original_cell_volume 661.3(6)
_cod_original_sg_symbol_Hall 'P 2ac 2ab '
_cod_original_sg_symbol_H-M ' P 21 21 21'
_cod_database_code 7233795

loop_
_symmetry_equiv_pos_as_xyz
'x, y, z'
'-x+1/2, -y, z+1/2'
'-x, y+1/2, -z+1/2'
'x+1/2, -y+1/2, -z'

loop_
_atom_site_label
_atom_site_type_symbol
_atom_site_fract_x
_atom_site_fract_y
_atom_site_fract_z
_atom_site_U_iso_or_equiv
_atom_site_adp_type
_atom_site_occupancy
_atom_site_symmetry_multiplicity
_atom_site_calc_flag
_atom_site_refinement_flags
_atom_site_disorder_assembly
_atom_site_disorder_group
N1 N 0.1537(2) 0.0532(19) 0.5026(10) 0.054(5) Uani 1 1 d DU . .
C1 C 0.1784(2) 0.187(2) 0.3160(11) 0.043(4) Uani 1 1 d DU . .
H1 H 0.2156 0.1424 0.2345 0.051 Uiso 1 1 calc R . .
C2 C 0.1521(2) 0.384(2) 0.2381(8) 0.038(4) Uani 1 1 d DU . .
C3 C 0.0972(2) 0.4337(18) 0.3652(9) 0.039(4) Uani 1 1 d DU . .
C4 C 0.0717(2) 0.3064(19) 0.5612(10) 0.047(4) Uani 1 1 d DU . .
H2 H 0.0352 0.3519 0.6463 0.056 Uiso 1 1 calc R . .
C5 C 0.0995(2) 0.115(2) 0.6312(10) 0.049(5) Uani 1 1 d DU . .
H3 H 0.0823 0.0282 0.7625 0.058 Uiso 1 1 calc R . .
O1 O 0.1796(2) -0.132(2) 0.5655(10) 0.083(4) Uani 1 1 d DU . .
C6 C 0.1873(2) 0.516(3) 0.0376(9) 0.054(4) Uani 1 1 d DU . .
H4 H 0.2239 0.4369 -0.0199 0.080 Uiso 1 1 calc R . .
H5 H 0.2003 0.6524 0.1141 0.080 Uiso 1 1 calc R . .
H6 H 0.1602 0.5444 -0.1093 0.080 Uiso 1 1 calc R . .
N2 N 0.06273(19) 0.6334(19) 0.3049(10) 0.049(4) Uani 1 1 d DU . .
O2 O 0.07521(17) 0.727(3) 0.1002(9) 0.081(4) Uani 1 1 d U . .
O3 O 0.02183(16) 0.6953(19) 0.4537(7) 0.070(4) Uani 1 1 d U . .

loop_
_atom_site_aniso_label
_atom_site_aniso_U_11
_atom_site_aniso_U_22
_atom_site_aniso_U_33
_atom_site_aniso_U_23
_atom_site_aniso_U_13
_atom_site_aniso_U_12
N1 0.052(3) 0.048(13) 0.063(3) 0.010(6) -0.008(2) -0.002(5)
C1 0.036(2) 0.041(13) 0.051(3) 0.007(7) 0.005(2) -0.009(5)
C2 0.041(2) 0.034(13) 0.038(3) 0.001(6) -0.0091(19) 0.000(5)
C3 0.034(2) 0.035(13) 0.048(3) 0.003(6) -0.007(2) 0.003(5)
C4 0.041(2) 0.045(13) 0.054(3) 0.002(7) 0.004(2) -0.004(6)
C5 0.051(3) 0.046(13) 0.049(3) 0.002(6) 0.002(2) 0.009(6)
O1 0.076(3) 0.083(13) 0.091(3) 0.013(7) -0.004(2) 0.004(6)
C6 0.053(2) 0.055(13) 0.053(3) -0.002(7) 0.0049(19) -0.015(6)
N2 0.042(2) 0.049(13) 0.057(3) -0.007(6) 0.000(2) 0.000(5)
O2 0.082(2) 0.079(12) 0.082(2) 0.020(6) 0.0079(19) 0.018(4)
O3 0.067(2) 0.066(12) 0.078(2) 0.001(6) 0.0139(17) 0.029(5)

loop_
_atom_type_symbol
_atom_type_description
_atom_type_scat_dispersion_real
_atom_type_scat_dispersion_imag
_atom_type_scat_source
C C 0.0033 0.0016 'International Tables Vol C Tables 4.2.6.8 and 6.1.1.4'
H H 0.0000 0.0000 'International Tables Vol C Tables 4.2.6.8 and 6.1.1.4'
N N 0.0061 0.0033 'International Tables Vol C Tables 4.2.6.8 and 6.1.1.4'
O O 0.0106 0.0060 'International Tables Vol C Tables 4.2.6.8 and 6.1.1.4'

loop_
_geom_angle_atom_site_label_1
_geom_angle_atom_site_label_2
_geom_angle_atom_site_label_3
_geom_angle
_geom_angle_site_symmetry_1
_geom_angle_site_symmetry_3
O1 N1 C1 122.4(6) . .
O1 N1 C5 118.3(8) . .
C1 N1 C5 119.3(7) . .
N1 C1 C2 124.8(6) . .
C3 C2 C1 113.5(7) . .
C3 C2 C6 128.5(8) . .
C1 C2 C6 117.9(6) . .
C2 C3 C4 123.4(9) . .
C2 C3 N2 120.9(6) . .
C4 C3 N2 115.6(6) . .
C5 C4 C3 120.6(7) . .
C4 C5 N1 118.2(8) . .
O3 N2 O2 123.0(10) . .
O3 N2 C3 119.2(7) . .
O2 N2 C3 117.8(7) . .

loop_
_geom_bond_atom_site_label_1
_geom_bond_atom_site_label_2
_geom_bond_distance
_geom_bond_site_symmetry_2
N1 O1 1.298(7) .
N1 C1 1.359(6) .
N1 C5 1.374(6) .
C1 C2 1.385(7) .
C2 C3 1.365(8) .
C2 C6 1.504(7) .
C3 C4 1.378(6) .
C3 N2 1.457(7) .
C4 C5 1.358(7) .
N2 O3 1.212(6) .
N2 O2 1.222(9) .

loop_
_geom_torsion_atom_site_label_1
_geom_torsion_atom_site_label_2
_geom_torsion_atom_site_label_3
_geom_torsion_atom_site_label_4
_geom_torsion
_geom_torsion_site_symmetry_1
_geom_torsion_site_symmetry_2
_geom_torsion_site_symmetry_3
_geom_torsion_site_symmetry_4
O1 N1 C1 C2 178.8(5) . . . .
C5 N1 C1 C2 -1.3(8) . . . .
N1 C1 C2 C3 -0.9(7) . . . .
N1 C1 C2 C6 177.1(5) . . . .
C1 C2 C3 C4 2.9(8) . . . .
C6 C2 C3 C4 -174.8(6) . . . .
C1 C2 C3 N2 -179.1(5) . . . .
C6 C2 C3 N2 3.2(8) . . . .
C2 C3 C4 C5 -2.8(9) . . . .
N2 C3 C4 C5 179.1(5) . . . .
C3 C4 C5 N1 0.4(8) . . . .
O1 N1 C5 C4 -178.6(5) . . . .
C1 N1 C5 C4 1.5(8) . . . .
C2 C3 N2 O3 -165.4(7) . . . .
C4 C3 N2 O3 12.7(7) . . . .
C2 C3 N2 O2 17.0(8) . . . .
C4 C3 N2 O2 -164.9(7) . . . .
